data_7022653
loop_
_publ_author_name
'Berthet, Nathalie'
'Martel-Frachet, V\'eronique'
'Michel, Fabien'
'Philouze, Christian'
'Hamman, Sylvain'
'Ronot, Xavier'
'Thomas, Fabrice'

_publ_section_title
;
 Nuclease and anti-proliferative activities of copper(II) complexes of N3O
 tripodal ligands involving a sterically hindered phenolate.
;
_journal_issue 23
_journal_name_full 'Dalton transactions (Cambridge, England : 2003)'
_journal_page_first 8468
_journal_page_last 8483
_journal_paper_doi 10.1039/c3dt32659d
_journal_volume 42
_journal_year 2013
_chemical_formula_moiety 'C27 H34 Cu N4 O2, 2(Cl O4)'
_chemical_formula_sum 'C27 H34 Cl2 Cu N4 O10'
_chemical_formula_weight 709.02
_chemical_name_systematic
;
?
;
_space_group_crystal_system monoclinic
_space_group_IT_number 14
_space_group_name_Hall '-P 2yn'
_space_group_name_H-M_alt 'P 1 21/n 1'
_symmetry_space_group_name_Hall '-P 2yn'
_symmetry_space_group_name_H-M 'P 1 21/n 1'
_atom_sites_solution_hydrogens geom
_atom_sites_solution_primary direct
_atom_sites_solution_secondary difmap
_audit_creation_date 2013-01-10
_audit_creation_method
;
Olex2 1.1
(compiled Sep 28 2011 20:36:17, GUI svn.r3906)
;
_cell_angle_alpha 90.00
_cell_angle_beta 90.54(3)
_cell_angle_gamma 90.00
_cell_formula_units_Z 4
_cell_length_a 15.395(3)
_cell_length_b 10.905(2)
_cell_length_c 18.813(4)
_cell_measurement_temperature 293
_cell_volume 3158.2(11)
_computing_cell_refinement 'Bruker Enraf Nonius kappa CCD'
_computing_data_collection Collect
_computing_data_reduction EvalCCD
_computing_molecular_graphics
;
O. V. Dolomanov, L. J. Bourhis, R. J. Gildea, J. A. K. Howard and H. Puschmann,
OLEX2: a complete structure solution, refinement and analysis program.
J. Appl. Cryst. (2009). 42, 339-341.
;
_computing_publication_material
;
O. V. Dolomanov, L. J. Bourhis, R. J. Gildea, J. A. K. Howard and H. Puschmann,
OLEX2: a complete structure solution, refinement and analysis program.
J. Appl. Cryst. (2009). 42, 339-341.
;
_computing_structure_refinement
;
SHELXL, G.M. Sheldrick, Acta Cryst.
(2008). A64, 112-122
;
_computing_structure_solution 'SHELXS-97 (Sheldrick, 1990)'
_diffrn_ambient_temperature 293
_diffrn_detector 'CCD area detector'
_diffrn_detector_type KappaCCD
_diffrn_measured_fraction_theta_full 0.998
_diffrn_measured_fraction_theta_max 0.998
_diffrn_measurement_device_type 'Bruker-AXS-enraf-nonius KappaCCD'
_diffrn_measurement_method 'Phi and omega scans'
_diffrn_radiation_detector CCD
_diffrn_radiation_monochromator graphite
_diffrn_radiation_probe x-ray
_diffrn_radiation_type MoK\a
_diffrn_radiation_wavelength 0.71073
_diffrn_reflns_av_R_equivalents 0.0622
_diffrn_reflns_av_unetI/netI 0.0404
_diffrn_reflns_limit_h_max 19
_diffrn_reflns_limit_h_min -19
_diffrn_reflns_limit_k_max 13
_diffrn_reflns_limit_k_min -13
_diffrn_reflns_limit_l_max 22
_diffrn_reflns_limit_l_min -23
_diffrn_reflns_number 34696
_diffrn_reflns_theta_full 26.50
_diffrn_reflns_theta_max 26.50
_diffrn_reflns_theta_min 2.16
_diffrn_source 'Enraf Nonius FR590'
_diffrn_source_target Mo
_diffrn_source_type 'fine-focus sealed tube'
_exptl_absorpt_coefficient_mu 0.921
_exptl_absorpt_correction_T_max 1
_exptl_absorpt_correction_T_min 0.447831
_exptl_absorpt_correction_type multi-scan
_exptl_absorpt_process_details
;
SADABS-2004/1 (Bruker,2004) was used for absorption correction.
R(int) was 0.1339 before and 0.0905 after correction.
The Ratio of minimum to maximum transmission is 0.4478.
The \l/2 correction factor is 0.0015.
;
_exptl_crystal_colour blue
_exptl_crystal_colour_primary blue
_exptl_crystal_density_diffrn 1.491
_exptl_crystal_density_method 'not measured'
_exptl_crystal_description block
_exptl_crystal_F_000 1468
_exptl_crystal_size_max 0.32
_exptl_crystal_size_mid 0.24
_exptl_crystal_size_min 0.18
_refine_diff_density_max 0.718
_refine_diff_density_min -0.685
_refine_diff_density_rms 0.084
_refine_ls_extinction_method none
_refine_ls_goodness_of_fit_ref 1.059
_refine_ls_hydrogen_treatment constr
_refine_ls_matrix_type full
_refine_ls_number_parameters 470
_refine_ls_number_reflns 6544
_refine_ls_number_restraints 126
_refine_ls_restrained_S_all 1.054
_refine_ls_R_factor_all 0.0796
_refine_ls_R_factor_gt 0.0564
_refine_ls_shift/su_max 0.001
_refine_ls_shift/su_mean 0.000
_refine_ls_structure_factor_coef Fsqd
_refine_ls_weighting_details 'calc w=1/[\s^2^(Fo^2^)+(0.0804P)^2^+3.8614P] where P=(Fo^2^+2Fc^2^)/3'
_refine_ls_weighting_scheme calc
_refine_ls_wR_factor_gt 0.1451
_refine_ls_wR_factor_ref 0.1718
_reflns_number_gt 4950
_reflns_number_total 6544
_reflns_threshold_expression >2sigma(I)
_cod_data_source_file c3dt32659d.txt
_cod_data_source_block sad2
_cod_original_cell_volume 3158.1(11)
_cod_database_code 7022653

loop_
_space_group_symop_id
_space_group_symop_operation_xyz
1 'x, y, z'
2 '-x+1/2, y+1/2, -z+1/2'
3 '-x, -y, -z'
4 'x-1/2, -y-1/2, z-1/2'

loop_
_atom_site_label
_atom_site_type_symbol
_atom_site_fract_x
_atom_site_fract_y
_atom_site_fract_z
_atom_site_U_iso_or_equiv
_atom_site_adp_type
_atom_site_occupancy
_atom_site_symmetry_multiplicity
_atom_site_calc_flag
_atom_site_refinement_flags
_atom_site_disorder_assembly
_atom_site_disorder_group
Cu1 Cu -0.00264(3) 0.26818(4) 0.68834(2) 0.04654(16) Uani 1 1 d . C .
Cl1 Cl 0.23739(6) 0.48553(11) 0.57126(5) 0.0643(3) Uani 1 1 d DU . .
Cl2 Cl -0.16198(6) 0.01991(11) 0.69283(6) 0.0635(3) Uani 1 1 d DU . .
O1 O 0.06937(15) 0.4658(2) 0.71146(13) 0.0510(6) Uani 1 1 d . . .
H1 H 0.1088 0.4835 0.6843 0.076 Uiso 1 1 calc R . .
O2 O 0.1807(4) 0.4532(4) 0.9907(2) 0.1197(17) Uani 1 1 d . . .
O3 O 0.2209(3) 0.5251(5) 0.6422(2) 0.1221(17) Uani 1 1 d U A .
O4A O 0.3209(13) 0.523(3) 0.5476(16) 0.087(5) Uani 0.47(5) 1 d PU A 1
O5A O 0.1734(16) 0.547(3) 0.5290(16) 0.124(7) Uani 0.47(5) 1 d PU A 1
O6A O 0.2306(19) 0.3610(18) 0.5608(16) 0.138(7) Uani 0.47(5) 1 d PU A 1
O4B O 0.3107(15) 0.549(3) 0.5493(12) 0.101(6) Uani 0.53(5) 1 d PDU A 2
O5B O 0.1666(15) 0.500(4) 0.5260(16) 0.146(8) Uani 0.53(5) 1 d PDU A 2
O6B O 0.250(2) 0.3570(14) 0.5771(16) 0.141(6) Uani 0.53(5) 1 d PDU A 2
O7 O -0.2208(3) 0.1032(5) 0.7224(3) 0.1218(16) Uani 1 1 d . B .
O9 O -0.1089(3) -0.0312(5) 0.7464(3) 0.1388(19) Uani 1 1 d . B .
O8A O -0.2117(13) -0.058(3) 0.6507(10) 0.107(6) Uani 0.61(6) 1 d PDU B 1
O10A O -0.0984(14) 0.0797(17) 0.6536(12) 0.102(5) Uani 0.61(6) 1 d PU B 1
O8B O -0.186(3) -0.102(3) 0.670(3) 0.127(9) Uani 0.39(6) 1 d PDU B 2
O10B O -0.117(3) 0.085(3) 0.6371(19) 0.117(8) Uani 0.39(6) 1 d PU B 2
N1 N 0.10820(18) 0.1832(3) 0.72600(15) 0.0461(6) Uani 1 1 d . . .
N2 N -0.04038(18) 0.2517(3) 0.78936(16) 0.0451(6) Uani 1 1 d . . .
N3 N 0.02894(19) 0.2449(3) 0.58591(17) 0.0501(7) Uani 1 1 d . . .
N4 N -0.1098(2) 0.3643(4) 0.66152(18) 0.0653(9) Uani 1 1 d . . .
C1 C 0.1005(2) 0.4678(3) 0.78141(19) 0.0464(8) Uani 1 1 d . . .
C2 C 0.0787(2) 0.5637(4) 0.8274(2) 0.0550(9) Uani 1 1 d . . .
C3 C 0.1084(3) 0.5509(4) 0.8975(2) 0.0719(12) Uani 1 1 d . . .
H3 H 0.0954 0.6122 0.9301 0.086 Uiso 1 1 calc R . .
C4 C 0.1562(4) 0.4515(4) 0.9203(2) 0.0754(13) Uani 1 1 d . . .
C5 C 0.1775(3) 0.3588(4) 0.8743(2) 0.0612(10) Uani 1 1 d . . .
H5 H 0.2102 0.2920 0.8898 0.073 Uiso 1 1 calc R . .
C6 C 0.1489(2) 0.3671(3) 0.80330(19) 0.0487(8) Uani 1 1 d . . .
C7 C 0.1767(2) 0.2713(4) 0.7511(2) 0.0526(9) Uani 1 1 d . . .
H7A H 0.2235 0.2243 0.7726 0.063 Uiso 1 1 calc R . .
H7B H 0.2001 0.3126 0.7099 0.063 Uiso 1 1 calc R . .
C8 C 0.2180(6) 0.3467(6) 1.0199(3) 0.124(3) Uani 1 1 d . . .
H8A H 0.2706 0.3276 0.9953 0.186 Uiso 1 1 calc R . .
H8B H 0.1779 0.2796 1.0152 0.186 Uiso 1 1 calc R . .
H8C H 0.2309 0.3601 1.0694 0.186 Uiso 1 1 calc R . .
C9 C 0.0260(3) 0.6766(4) 0.8038(2) 0.0578(9) Uani 1 1 d . . .
C10 C 0.0125(4) 0.7692(5) 0.8651(3) 0.0852(15) Uani 1 1 d . . .
H10A H -0.0185 0.7301 0.9028 0.128 Uiso 1 1 calc R . .
H10B H -0.0202 0.8381 0.8479 0.128 Uiso 1 1 calc R . .
H10C H 0.0680 0.7967 0.8825 0.128 Uiso 1 1 calc R . .
C11 C 0.0726(3) 0.7452(4) 0.7444(3) 0.0729(12) Uani 1 1 d . . .
H11A H 0.1255 0.7799 0.7627 0.109 Uiso 1 1 calc R . .
H11B H 0.0358 0.8096 0.7266 0.109 Uiso 1 1 calc R . .
H11C H 0.0856 0.6892 0.7066 0.109 Uiso 1 1 calc R . .
C12 C -0.0647(3) 0.6360(5) 0.7779(3) 0.0815(15) Uani 1 1 d . . .
H12A H -0.0589 0.5813 0.7383 0.122 Uiso 1 1 calc R . .
H12B H -0.0977 0.7067 0.7636 0.122 Uiso 1 1 calc R . .
H12C H -0.0941 0.5947 0.8158 0.122 Uiso 1 1 calc R . .
C13 C 0.0035(3) 0.3254(5) 0.5365(2) 0.0695(11) Uani 1 1 d . . .
H13 H -0.0239 0.3967 0.5516 0.083 Uiso 1 1 calc R . .
C14 C 0.0153(4) 0.3094(6) 0.4649(3) 0.0885(16) Uani 1 1 d . . .
H14 H -0.0056 0.3670 0.4325 0.106 Uiso 1 1 calc R . .
C15 C 0.0580(4) 0.2082(5) 0.4423(3) 0.0895(16) Uani 1 1 d . . .
H15 H 0.0691 0.1962 0.3943 0.107 Uiso 1 1 calc R . .
C16 C 0.0843(4) 0.1241(5) 0.4918(3) 0.0895(16) Uani 1 1 d . . .
H16 H 0.1129 0.0533 0.4774 0.107 Uiso 1 1 calc R . .
C17 C 0.0688(3) 0.1433(4) 0.5632(2) 0.0651(10) Uani 1 1 d . . .
C18 C 0.0941(3) 0.0493(4) 0.6186(3) 0.0733(12) Uani 1 1 d . . .
H18A H 0.0421 0.0187 0.6414 0.088 Uiso 1 1 calc R . .
H18B H 0.1225 -0.0193 0.5957 0.088 Uiso 1 1 calc R . .
C19 C 0.1531(3) 0.1021(4) 0.6731(2) 0.0632(10) Uani 1 1 d . . .
H19A H 0.1977 0.1494 0.6495 0.076 Uiso 1 1 calc R . .
H19B H 0.1816 0.0357 0.6985 0.076 Uiso 1 1 calc R . .
C20 C -0.1066(2) 0.3080(4) 0.8217(2) 0.0558(9) Uani 1 1 d . . .
H20 H -0.1393 0.3651 0.7963 0.067 Uiso 1 1 calc R . .
C21 C -0.1277(3) 0.2842(4) 0.8912(2) 0.0658(11) Uani 1 1 d . . .
H21 H -0.1739 0.3247 0.9123 0.079 Uiso 1 1 calc R . .
C22 C -0.0797(3) 0.2001(5) 0.9289(2) 0.0683(11) Uani 1 1 d . . .
H22 H -0.0932 0.1820 0.9758 0.082 Uiso 1 1 calc R . .
C23 C -0.0111(3) 0.1427(4) 0.8960(2) 0.0628(10) Uani 1 1 d . . .
H23 H 0.0226 0.0858 0.9207 0.075 Uiso 1 1 calc R . .
C24 C 0.0069(2) 0.1702(3) 0.82692(19) 0.0477(8) Uani 1 1 d . . .
C25 C 0.0771(2) 0.1067(3) 0.7860(2) 0.0535(9) Uani 1 1 d . . .
H25A H 0.1255 0.0886 0.8177 0.064 Uiso 1 1 calc R . .
H25B H 0.0550 0.0295 0.7676 0.064 Uiso 1 1 calc R . .
C26A C -0.1777(9) 0.3894(18) 0.6478(7) 0.067(3) Uani 0.64(3) 1 d P C 1
C27A C -0.2645(9) 0.434(3) 0.6290(6) 0.121(9) Uani 0.64(3) 1 d P C 1
H27A H -0.2822 0.4001 0.5841 0.181 Uiso 0.64(3) 1 calc PR C 1
H27B H -0.2634 0.5221 0.6255 0.181 Uiso 0.64(3) 1 calc PR C 1
H27C H -0.3049 0.4102 0.6649 0.181 Uiso 0.64(3) 1 calc PR C 1
C27B C -0.2239(19) 0.535(3) 0.6264(9) 0.094(10) Uani 0.36(3) 1 d P C 2
H27D H -0.2395 0.5250 0.5772 0.140 Uiso 0.36(3) 1 calc PR C 2
H27E H -0.2012 0.6156 0.6341 0.140 Uiso 0.36(3) 1 calc PR C 2
H27F H -0.2745 0.5229 0.6552 0.140 Uiso 0.36(3) 1 calc PR C 2
C26B C -0.1589(15) 0.445(2) 0.6456(9) 0.055(5) Uani 0.36(3) 1 d P C 2

loop_
_atom_site_aniso_label
_atom_site_aniso_U_11
_atom_site_aniso_U_22
_atom_site_aniso_U_33
_atom_site_aniso_U_23
_atom_site_aniso_U_13
_atom_site_aniso_U_12
Cu1 0.0391(2) 0.0538(3) 0.0467(3) -0.00072(18) -0.00536(17) 0.00895(17)
Cl1 0.0535(5) 0.0815(7) 0.0580(6) -0.0028(5) -0.0036(4) -0.0163(5)
Cl2 0.0412(5) 0.0837(7) 0.0655(6) -0.0081(5) -0.0011(4) -0.0070(4)
O1 0.0450(13) 0.0594(15) 0.0484(14) -0.0026(11) -0.0070(10) 0.0045(11)
O2 0.191(5) 0.102(3) 0.065(2) -0.012(2) -0.061(3) 0.014(3)
O3 0.107(3) 0.177(4) 0.083(2) -0.042(3) 0.034(2) -0.066(3)
O4A 0.049(5) 0.115(9) 0.097(10) -0.021(7) 0.016(5) -0.005(6)
O5A 0.074(8) 0.164(17) 0.135(9) 0.018(11) -0.017(8) 0.032(11)
O6A 0.172(13) 0.083(6) 0.157(14) -0.024(8) -0.047(11) -0.046(8)
O4B 0.097(10) 0.145(13) 0.063(7) -0.002(8) 0.011(7) -0.065(10)
O5B 0.088(7) 0.20(2) 0.152(10) 0.002(12) -0.067(8) -0.014(10)
O6B 0.184(15) 0.091(6) 0.150(13) 0.036(7) 0.044(12) 0.031(8)
O7 0.076(2) 0.165(4) 0.124(4) 0.001(3) 0.024(2) 0.046(3)
O9 0.104(3) 0.143(4) 0.169(5) 0.030(4) -0.059(3) 0.019(3)
O8A 0.086(8) 0.134(11) 0.102(8) -0.029(7) -0.011(5) -0.056(7)
O10A 0.082(7) 0.115(9) 0.109(9) -0.043(8) 0.036(6) -0.050(7)
O8B 0.114(17) 0.128(12) 0.139(19) -0.027(12) -0.006(13) -0.045(13)
O10B 0.105(15) 0.141(14) 0.104(13) 0.055(13) 0.025(10) 0.003(10)
N1 0.0414(14) 0.0478(15) 0.0491(16) -0.0053(13) -0.0030(12) 0.0092(12)
N2 0.0377(14) 0.0483(16) 0.0493(16) -0.0051(12) -0.0024(12) -0.0004(12)
N3 0.0450(16) 0.0550(18) 0.0503(17) -0.0012(13) -0.0042(13) -0.0018(13)
N4 0.0529(19) 0.087(3) 0.056(2) -0.0034(18) -0.0088(15) 0.0172(18)
C1 0.0388(16) 0.0516(19) 0.0487(19) -0.0015(15) -0.0087(14) -0.0058(14)
C2 0.0489(19) 0.055(2) 0.061(2) -0.0064(17) -0.0066(16) -0.0080(16)
C3 0.086(3) 0.070(3) 0.059(2) -0.017(2) -0.016(2) 0.001(2)
C4 0.098(3) 0.068(3) 0.059(3) -0.006(2) -0.030(2) -0.002(2)
C5 0.058(2) 0.059(2) 0.066(2) 0.0051(19) -0.0230(19) -0.0038(18)
C6 0.0358(16) 0.055(2) 0.055(2) 0.0004(16) -0.0079(14) -0.0056(14)
C7 0.0342(16) 0.062(2) 0.062(2) 0.0028(18) -0.0046(15) 0.0054(15)
C8 0.192(7) 0.115(5) 0.065(3) 0.010(3) -0.051(4) -0.004(5)
C9 0.051(2) 0.053(2) 0.069(2) -0.0134(19) -0.0075(17) 0.0015(17)
C10 0.090(4) 0.071(3) 0.095(4) -0.030(3) -0.004(3) 0.008(3)
C11 0.068(3) 0.057(2) 0.093(3) 0.008(2) -0.002(2) 0.005(2)
C12 0.048(2) 0.068(3) 0.128(4) -0.012(3) -0.014(2) 0.004(2)
C13 0.075(3) 0.077(3) 0.056(2) 0.003(2) -0.003(2) 0.011(2)
C14 0.112(4) 0.099(4) 0.055(3) 0.012(3) -0.011(3) 0.009(3)
C15 0.123(5) 0.093(4) 0.052(3) -0.012(3) -0.004(3) 0.007(3)
C16 0.113(4) 0.094(4) 0.061(3) -0.014(3) -0.002(3) 0.027(3)
C17 0.074(3) 0.070(3) 0.052(2) -0.0095(19) -0.0068(19) 0.011(2)
C18 0.080(3) 0.068(3) 0.073(3) -0.016(2) -0.005(2) 0.016(2)
C19 0.062(2) 0.066(2) 0.062(2) -0.0098(19) -0.0009(19) 0.0201(19)
C20 0.0455(19) 0.064(2) 0.058(2) -0.0004(18) -0.0009(16) 0.0056(17)
C21 0.054(2) 0.084(3) 0.060(2) -0.010(2) 0.0068(18) 0.005(2)
C22 0.061(2) 0.099(3) 0.045(2) 0.002(2) 0.0010(18) -0.002(2)
C23 0.059(2) 0.073(3) 0.056(2) 0.009(2) -0.0099(18) -0.001(2)
C24 0.0410(17) 0.051(2) 0.051(2) -0.0010(15) -0.0082(14) -0.0064(14)
C25 0.0480(19) 0.051(2) 0.062(2) 0.0035(17) -0.0080(16) 0.0080(15)
C26A 0.057(6) 0.089(9) 0.054(5) -0.012(6) -0.009(4) 0.019(6)
C27A 0.064(6) 0.23(2) 0.070(6) -0.017(9) -0.013(5) 0.058(11)
C27B 0.072(13) 0.15(2) 0.060(8) 0.027(10) 0.003(7) 0.068(14)
C26B 0.065(10) 0.071(12) 0.029(5) 0.000(7) -0.009(5) 0.020(9)

loop_
_atom_type_symbol
_atom_type_description
_atom_type_scat_dispersion_real
_atom_type_scat_dispersion_imag
_atom_type_scat_source
C C 0.0033 0.0016 'International Tables Vol C Tables 4.2.6.8 and 6.1.1.4'
H H 0.0000 0.0000 'International Tables Vol C Tables 4.2.6.8 and 6.1.1.4'
N N 0.0061 0.0033 'International Tables Vol C Tables 4.2.6.8 and 6.1.1.4'
O O 0.0106 0.0060 'International Tables Vol C Tables 4.2.6.8 and 6.1.1.4'
Cl Cl 0.1484 0.1585 'International Tables Vol C Tables 4.2.6.8 and 6.1.1.4'
Cu Cu 0.3201 1.2651 'International Tables Vol C Tables 4.2.6.8 and 6.1.1.4'

loop_
_geom_angle_atom_site_label_1
_geom_angle_atom_site_label_2
_geom_angle_atom_site_label_3
_geom_angle
N2 Cu1 N1 83.11(12)
N2 Cu1 N3 167.27(12)
N2 Cu1 N4 92.31(13)
N3 Cu1 N1 93.77(12)
N3 Cu1 N4 91.74(13)
N4 Cu1 N1 173.28(13)
O3 Cl1 O5A 104.5(13)
O4A Cl1 O3 111.9(13)
O4A Cl1 O5A 108.0(17)
O6A Cl1 O3 114.7(13)
O6A Cl1 O4A 108.0(16)
O6A Cl1 O5A 109.6(13)
O4B Cl1 O3 106.3(11)
O4B Cl1 O6B 113.6(14)
O5B Cl1 O3 113.2(16)
O5B Cl1 O4B 113.3(17)
O5B Cl1 O6B 105.8(13)
O6B Cl1 O3 104.6(11)
O7 Cl2 O9 110.2(3)
O7 Cl2 O8B 123.1(17)
O7 Cl2 O10B 106.7(14)
O9 Cl2 O8B 90(3)
O9 Cl2 O10B 115.6(17)
O8A Cl2 O7 105.7(12)
O8A Cl2 O9 118.5(14)
O8A Cl2 O10A 111.8(9)
O10A Cl2 O7 111.5(9)
O10A Cl2 O9 99.1(13)
O8B Cl2 O10B 111.0(18)
C1 O1 H1 109.5
C4 O2 C8 118.3(4)
C7 N1 Cu1 113.4(2)
C7 N1 C19 105.0(3)
C19 N1 Cu1 114.9(2)
C25 N1 Cu1 104.0(2)
C25 N1 C7 110.5(3)
C25 N1 C19 109.0(3)
C20 N2 Cu1 128.2(3)
C20 N2 C24 118.3(3)
C24 N2 Cu1 113.4(2)
C13 N3 Cu1 120.9(3)
C13 N3 C17 117.0(4)
C17 N3 Cu1 121.8(3)
C26A N4 Cu1 162.7(11)
C26B N4 Cu1 163.6(14)
O1 C1 C2 120.8(3)
C6 C1 O1 116.5(3)
C6 C1 C2 122.6(3)
C1 C2 C9 123.2(3)
C3 C2 C1 115.5(4)
C3 C2 C9 121.3(4)
C2 C3 H3 118.6
C4 C3 C2 122.8(4)
C4 C3 H3 118.6
O2 C4 C3 115.6(4)
O2 C4 C5 123.5(4)
C5 C4 C3 120.9(4)
C4 C5 H5 120.8
C4 C5 C6 118.5(4)
C6 C5 H5 120.8
C1 C6 C5 119.7(4)
C1 C6 C7 120.9(3)
C5 C6 C7 119.3(3)
N1 C7 H7A 108.1
N1 C7 H7B 108.1
C6 C7 N1 116.7(3)
C6 C7 H7A 108.1
C6 C7 H7B 108.1
H7A C7 H7B 107.3
O2 C8 H8A 109.5
O2 C8 H8B 109.5
O2 C8 H8C 109.5
H8A C8 H8B 109.5
H8A C8 H8C 109.5
H8B C8 H8C 109.5
C2 C9 C10 112.4(4)
C2 C9 C12 109.6(3)
C11 C9 C2 110.7(3)
C11 C9 C10 107.0(4)
C11 C9 C12 109.9(4)
C12 C9 C10 107.2(4)
C9 C10 H10A 109.5
C9 C10 H10B 109.5
C9 C10 H10C 109.5
H10A C10 H10B 109.5
H10A C10 H10C 109.5
H10B C10 H10C 109.5
C9 C11 H11A 109.5
C9 C11 H11B 109.5
C9 C11 H11C 109.5
H11A C11 H11B 109.5
H11A C11 H11C 109.5
H11B C11 H11C 109.5
C9 C12 H12A 109.5
C9 C12 H12B 109.5
C9 C12 H12C 109.5
H12A C12 H12B 109.5
H12A C12 H12C 109.5
H12B C12 H12C 109.5
N3 C13 H13 118.0
N3 C13 C14 124.0(5)
C14 C13 H13 118.0
C13 C14 H14 120.6
C15 C14 C13 118.7(5)
C15 C14 H14 120.6
C14 C15 H15 120.9
C14 C15 C16 118.3(5)
C16 C15 H15 120.9
C15 C16 H16 119.7
C15 C16 C17 120.6(5)
C17 C16 H16 119.7
N3 C17 C16 121.3(4)
N3 C17 C18 117.2(4)
C16 C17 C18 121.5(4)
C17 C18 H18A 109.3
C17 C18 H18B 109.3
H18A C18 H18B 108.0
C19 C18 C17 111.5(4)
C19 C18 H18A 109.3
C19 C18 H18B 109.3
N1 C19 H19A 108.8
N1 C19 H19B 108.8
C18 C19 N1 113.8(3)
C18 C19 H19A 108.8
C18 C19 H19B 108.8
H19A C19 H19B 107.7
N2 C20 H20 118.9
N2 C20 C21 122.2(4)
C21 C20 H20 118.9
C20 C21 H21 120.4
C22 C21 C20 119.2(4)
C22 C21 H21 120.4
C21 C22 H22 120.6
C21 C22 C23 118.8(4)
C23 C22 H22 120.6
C22 C23 H23 120.3
C24 C23 C22 119.4(4)
C24 C23 H23 120.3
N2 C24 C23 122.1(3)
N2 C24 C25 115.1(3)
C23 C24 C25 122.7(3)
N1 C25 C24 111.6(3)
N1 C25 H25A 109.3
N1 C25 H25B 109.3
C24 C25 H25A 109.3
C24 C25 H25B 109.3
H25A C25 H25B 108.0
N4 C26A C27A 174.7(13)
H27D C27B H27E 109.5
H27D C27B H27F 109.5
H27E C27B H27F 109.5
C26B C27B H27D 109.5
C26B C27B H27E 109.5
C26B C27B H27F 109.5
N4 C26B C27B 175.1(19)

loop_
_geom_bond_atom_site_label_1
_geom_bond_atom_site_label_2
_geom_bond_distance
Cu1 N1 2.062(3)
Cu1 N2 2.001(3)
Cu1 N3 2.008(3)
Cu1 N4 2.014(3)
Cl1 O3 1.427(4)
Cl1 O4A 1.426(17)
Cl1 O5A 1.428(18)
Cl1 O6A 1.376(17)
Cl1 O4B 1.389(14)
Cl1 O5B 1.385(15)
Cl1 O6B 1.420(14)
Cl2 O7 1.401(4)
Cl2 O9 1.407(4)
Cl2 O8A 1.390(9)
Cl2 O10A 1.393(16)
Cl2 O8B 1.443(16)
Cl2 O10B 1.45(3)
O1 H1 0.8200
O1 C1 1.396(4)
O2 C4 1.373(5)
O2 C8 1.406(7)
N1 C7 1.499(5)
N1 C19 1.504(5)
N1 C25 1.486(5)
N2 C20 1.341(5)
N2 C24 1.345(5)
N3 C13 1.334(5)
N3 C17 1.339(5)
N4 C26A 1.109(12)
N4 C26B 1.20(2)
C1 C2 1.401(5)
C1 C6 1.388(5)
C2 C3 1.399(6)
C2 C9 1.539(6)
C3 H3 0.9300
C3 C4 1.375(7)
C4 C5 1.374(6)
C5 H5 0.9300
C5 C6 1.406(5)
C6 C7 1.498(5)
C7 H7A 0.9700
C7 H7B 0.9700
C8 H8A 0.9600
C8 H8B 0.9600
C8 H8C 0.9600
C9 C10 1.547(6)
C9 C11 1.529(6)
C9 C12 1.539(5)
C10 H10A 0.9600
C10 H10B 0.9600
C10 H10C 0.9600
C11 H11A 0.9600
C11 H11B 0.9600
C11 H11C 0.9600
C12 H12A 0.9600
C12 H12B 0.9600
C12 H12C 0.9600
C13 H13 0.9300
C13 C14 1.373(6)
C14 H14 0.9300
C14 C15 1.355(8)
C15 H15 0.9300
C15 C16 1.366(7)
C16 H16 0.9300
C16 C17 1.382(6)
C17 C18 1.511(6)
C18 H18A 0.9700
C18 H18B 0.9700
C18 C19 1.480(6)
C19 H19A 0.9700
C19 H19B 0.9700
C20 H20 0.9300
C20 C21 1.374(6)
C21 H21 0.9300
C21 C22 1.372(7)
C22 H22 0.9300
C22 C23 1.380(6)
C23 H23 0.9300
C23 C24 1.365(5)
C24 C25 1.502(5)
C25 H25A 0.9700
C25 H25B 0.9700
C26A C27A 1.464(15)
C27A H27A 0.9600
C27A H27B 0.9600
C27A H27C 0.9600
C27B H27D 0.9600
C27B H27E 0.9600
C27B H27F 0.9600
C27B C26B 1.44(2)

loop_
_geom_hbond_atom_site_label_D
_geom_hbond_atom_site_label_H
_geom_hbond_atom_site_label_A
_geom_hbond_distance_DH
_geom_hbond_distance_HA
_geom_hbond_distance_DA
_geom_hbond_angle_DHA
O1 H1 O3 0.82 1.96 2.759(5) 165.2
